data_7212007
loop_
_publ_author_name
'Lemmerer, Andreas'
'Billing, David G.'

_publ_section_title
;
 Effect of heteroatoms in the inorganic--organic layered perovskite-type
 hybrids [(ZCnH2nNH3)2PbI4], n = 2, 3, 4, 5, 6; Z = OH, Br and I; and
 [(H3NC2H4S2C2H4NH3)PbI4]
;
_journal_issue 4
_journal_name_full CrystEngComm
_journal_page_first 1290
_journal_paper_doi 10.1039/b917824d
_journal_volume 12
_journal_year 2010
_chemical_formula_moiety '2(C6 H15 I N), I4 Pb'
_chemical_formula_sum 'C12 H30 I6 N2 Pb'
_chemical_formula_weight 1170.97
_chemical_name_common bis(6-iodohexylammonium)tetraiodoplumbste(ii)
_chemical_name_systematic
;
bis(6-iodohexylammonium)tetraiodoplumbste(II)
;
_space_group_IT_number 61
_symmetry_cell_setting orthorhombic
_symmetry_space_group_name_Hall '-P 2ac 2ab'
_symmetry_space_group_name_H-M 'P b c a'
_atom_sites_solution_hydrogens geom
_atom_sites_solution_primary direct
_atom_sites_solution_secondary difmap
_audit_conform_dict_location ftp://ftp.iucr.org/pub/cif_core.dic
_audit_conform_dict_name cif_core.dic
_audit_conform_dict_version 2.3
_audit_creation_date 2006-11-23T15:07:11-00:00
_audit_creation_method 'WinGX routine CIF_UPDATE'
_cell_angle_alpha 90
_cell_angle_beta 90
_cell_angle_gamma 90
_cell_formula_units_Z 4
_cell_length_a 9.2206(4)
_cell_length_b 8.8513(4)
_cell_length_c 31.9795(15)
_cell_measurement_reflns_used 8222
_cell_measurement_temperature 173(2)
_cell_measurement_theta_max 28.22
_cell_measurement_theta_min 2.55
_cell_volume 2610.0(2)
_computing_cell_refinement 'Bruker SAINT+ (Bruker, 1999)'
_computing_data_collection 'Bruker SMART-NT (Bruker, 1998)'
_computing_data_reduction 'Bruker SAINT+ (Bruker, 1999)'
_computing_molecular_graphics
;
Ortep-3 for Windows (Farrugia, 1997) and DIAMOND (Brandenburg, 1999)
;
_computing_publication_material
;
WinGX publication routines (Farrugia, 1999) and PLATON (Spek, 2002)
;
_computing_structure_refinement 'SHELXL-97 (Sheldrick, 1997)'
_computing_structure_solution 'SHELXS-97 (Sheldrick, 1997)'
_diffrn_ambient_temperature 173(2)
_diffrn_measured_fraction_theta_full 1
_diffrn_measured_fraction_theta_max 1
_diffrn_measurement_device_type 'CCD area detector'
_diffrn_measurement_method 'phi and omega scans'
_diffrn_radiation_monochromator graphite
_diffrn_radiation_type MoK\a
_diffrn_radiation_wavelength 0.71073
_diffrn_reflns_av_R_equivalents 0.0826
_diffrn_reflns_av_unetI/netI 0.0381
_diffrn_reflns_limit_h_max 12
_diffrn_reflns_limit_h_min -12
_diffrn_reflns_limit_k_max 10
_diffrn_reflns_limit_k_min -11
_diffrn_reflns_limit_l_max 35
_diffrn_reflns_limit_l_min -42
_diffrn_reflns_number 27170
_diffrn_reflns_theta_full 28
_diffrn_reflns_theta_max 28
_diffrn_reflns_theta_min 1.27
_exptl_absorpt_coefficient_mu 13.56
_exptl_absorpt_correction_T_max 0.5815
_exptl_absorpt_correction_T_min 0.0566
_exptl_absorpt_correction_type integration
_exptl_absorpt_process_details 'Bruker XPREP (Bruker, 1999)'
_exptl_crystal_colour red
_exptl_crystal_density_diffrn 2.98
_exptl_crystal_density_meas 0
_exptl_crystal_density_method 'not measured'
_exptl_crystal_description plate
_exptl_crystal_F_000 2064
_exptl_crystal_size_max 0.36
_exptl_crystal_size_mid 0.28
_exptl_crystal_size_min 0.04
_refine_diff_density_max 2.498
_refine_diff_density_min -1.558
_refine_diff_density_rms 0.319
_refine_ls_extinction_method none
_refine_ls_goodness_of_fit_ref 1.175
_refine_ls_hydrogen_treatment constr
_refine_ls_matrix_type full
_refine_ls_number_parameters 97
_refine_ls_number_reflns 3145
_refine_ls_number_restraints 57
_refine_ls_restrained_S_all 1.171
_refine_ls_R_factor_all 0.0425
_refine_ls_R_factor_gt 0.0334
_refine_ls_shift/su_max 0.002
_refine_ls_shift/su_mean 0
_refine_ls_structure_factor_coef Fsqd
_refine_ls_weighting_details 'calc w=1/[\s^2^(Fo^2^)+(0.0515P)^2^+2.7128P] where P=(Fo^2^+2Fc^2^)/3'
_refine_ls_weighting_scheme calc
_refine_ls_wR_factor_gt 0.089
_refine_ls_wR_factor_ref 0.1032
_reflns_number_gt 2684
_reflns_number_total 3145
_reflns_threshold_expression >2sigma(I)
_cod_data_source_file b917824d.txt
_cod_data_source_block 7
_cod_depositor_comments
;
The following automatic conversions were performed:

'_symmetry_cell_setting' value 'Orthorhombic' changed to
'orthorhombic' according to
/home/saulius/struct/CIF-dictionaries/cif_core.dic dictionary named
'cif_core.dic' version 2.4.2 from 2011-04-26.

Automatic conversion script
Id: cif_fix_values 1891 2012-01-12 08:04:46Z andrius 
;
_cod_original_sg_symbol_H-M Pbca
_cod_database_code 7212007

loop_
_symmetry_equiv_pos_as_xyz
'x, y, z'
'-x+1/2, -y, z+1/2'
'x+1/2, -y+1/2, -z'
'-x, y+1/2, -z+1/2'
'-x, -y, -z'
'x-1/2, y, -z-1/2'
'-x-1/2, y-1/2, z'
'x, -y-1/2, z-1/2'

loop_
_atom_site_label
_atom_site_type_symbol
_atom_site_fract_x
_atom_site_fract_y
_atom_site_fract_z
_atom_site_U_iso_or_equiv
_atom_site_adp_type
_atom_site_occupancy
_atom_site_symmetry_multiplicity
_atom_site_calc_flag
_atom_site_refinement_flags
C1 C 0.0299(10) 0.4437(11) 0.1052(3) 0.050(2) Uani 1 1 d DU
H1D H 0.034 0.3492 0.0887 0.06 Uiso 1 1 calc R
H1E H 0.0973 0.4331 0.1291 0.06 Uiso 1 1 calc R
C2 C -0.1207(8) 0.4656(9) 0.1213(3) 0.0414(18) Uani 1 1 d DU
H2A H -0.187 0.484 0.0975 0.05 Uiso 1 1 calc R
H2B H -0.1232 0.5558 0.1396 0.05 Uiso 1 1 calc R
C3 C -0.1730(9) 0.3299(8) 0.1457(2) 0.0367(16) Uani 1 1 d DU
H3A H -0.1633 0.2401 0.1274 0.044 Uiso 1 1 calc R
H3B H -0.2778 0.3438 0.1512 0.044 Uiso 1 1 calc R
C4 C -0.0996(8) 0.2945(8) 0.1868(2) 0.0363(16) Uani 1 1 d DU
H4A H -0.1083 0.3826 0.2057 0.044 Uiso 1 1 calc R
H4B H 0.0048 0.2755 0.1819 0.044 Uiso 1 1 calc R
C5 C -0.1678(9) 0.1563(10) 0.2074(3) 0.044(2) Uani 1 1 d DU
H5A H -0.2703 0.1798 0.214 0.053 Uiso 1 1 calc R
H5B H -0.1675 0.0722 0.187 0.053 Uiso 1 1 calc R
C6 C -0.0940(11) 0.1034(10) 0.2470(3) 0.048(2) Uani 1 1 d DU
H6A H 0.0111 0.0914 0.2416 0.057 Uiso 1 1 calc R
H6B H -0.1333 0.0033 0.255 0.057 Uiso 1 1 calc R
N1 N 0.0785(7) 0.5742(8) 0.0781(2) 0.0396(16) Uani 1 1 d U
H1A H 0.0175 0.5835 0.0559 0.059 Uiso 1 1 calc R
H1B H 0.1702 0.5568 0.0688 0.059 Uiso 1 1 calc R
H1C H 0.0769 0.661 0.0934 0.059 Uiso 1 1 calc R
I1 I -0.05544(5) 0.01952(5) -0.097756(16) 0.03023(14) Uani 1 1 d .
I2 I -0.28654(5) 0.21169(6) 0.007530(18) 0.03223(15) Uani 1 1 d .
I3 I -0.12523(6) 0.26182(7) 0.299162(19) 0.04622(17) Uani 1 1 d .
Pb1 Pb 0 0 0 0.02057(12) Uani 1 2 d S

loop_
_atom_site_aniso_label
_atom_site_aniso_U_11
_atom_site_aniso_U_22
_atom_site_aniso_U_33
_atom_site_aniso_U_23
_atom_site_aniso_U_13
_atom_site_aniso_U_12
C1 0.062(5) 0.031(4) 0.056(6) 0.004(4) 0.030(4) 0.002(4)
C2 0.044(4) 0.033(4) 0.047(5) 0.002(3) 0.005(3) -0.005(3)
C3 0.044(4) 0.028(4) 0.038(4) -0.003(3) 0.009(3) -0.002(3)
C4 0.027(3) 0.036(4) 0.046(4) 0.002(3) 0.004(3) -0.005(3)
C5 0.039(4) 0.042(5) 0.052(5) 0.009(3) -0.013(4) -0.013(4)
C6 0.058(5) 0.041(5) 0.044(5) 0.002(4) -0.013(4) 0.005(4)
N1 0.035(3) 0.031(4) 0.053(5) 0.005(3) 0.013(3) 0.005(3)
I1 0.0346(3) 0.0279(3) 0.0281(3) -0.00040(19) 0.0038(2) 0.00058(18)
I2 0.0277(2) 0.0248(3) 0.0442(3) 0.0048(2) 0.0072(2) 0.01132(18)
I3 0.0413(3) 0.0564(4) 0.0409(3) -0.0037(3) -0.0001(2) 0.0026(3)
Pb1 0.01783(18) 0.01673(19) 0.0272(2) -0.00008(14) -0.00032(13) -0.00009(11)

loop_
_atom_type_symbol
_atom_type_description
_atom_type_scat_dispersion_real
_atom_type_scat_dispersion_imag
_atom_type_scat_source
C C 0.0033 0.0016 'International Tables Vol C Tables 4.2.6.8 and 6.1.1.4'
H H 0 0 'International Tables Vol C Tables 4.2.6.8 and 6.1.1.4'
N N 0.0061 0.0033 'International Tables Vol C Tables 4.2.6.8 and 6.1.1.4'
I I -0.4742 1.8119 'International Tables Vol C Tables 4.2.6.8 and 6.1.1.4'
Pb Pb -3.3944 10.1111 'International Tables Vol C Tables 4.2.6.8 and 6.1.1.4'

loop_
_exptl_crystal_face_index_h
_exptl_crystal_face_index_k
_exptl_crystal_face_index_l
_exptl_crystal_face_perp_dist
0 0 1 0.02
0 0 -1 0.02
-1 0 0 0.14
-3 1 0 0.13
4 -1 -1 0.14
3 2 -2 0.14
0 -1 0 0.175

loop_
_geom_angle_atom_site_label_1
_geom_angle_atom_site_label_2
_geom_angle_atom_site_label_3
_geom_angle
_geom_angle_site_symmetry_1
_geom_angle_site_symmetry_3
C2 C1 N1 112.0(7) . .
C2 C1 H1D 109.2 . .
N1 C1 H1D 109.2 . .
C2 C1 H1E 109.2 . .
N1 C1 H1E 109.2 . .
H1D C1 H1E 107.9 . .
C1 C2 C3 111.8(7) . .
C1 C2 H2A 109.3 . .
C3 C2 H2A 109.3 . .
C1 C2 H2B 109.3 . .
C3 C2 H2B 109.3 . .
H2A C2 H2B 107.9 . .
C2 C3 C4 118.0(7) . .
C2 C3 H3A 107.8 . .
C4 C3 H3A 107.8 . .
C2 C3 H3B 107.8 . .
C4 C3 H3B 107.8 . .
H3A C3 H3B 107.1 . .
C3 C4 C5 111.0(6) . .
C3 C4 H4A 109.4 . .
C5 C4 H4A 109.4 . .
C3 C4 H4B 109.4 . .
C5 C4 H4B 109.4 . .
H4A C4 H4B 108 . .
C6 C5 C4 115.2(7) . .
C6 C5 H5A 108.5 . .
C4 C5 H5A 108.5 . .
C6 C5 H5B 108.5 . .
C4 C5 H5B 108.5 . .
H5A C5 H5B 107.5 . .
C5 C6 I3 112.2(6) . .
C5 C6 H6A 109.2 . .
I3 C6 H6A 109.2 . .
C5 C6 H6B 109.2 . .
I3 C6 H6B 109.2 . .
H6A C6 H6B 107.9 . .
C1 N1 H1A 109.5 . .
C1 N1 H1B 109.5 . .
H1A N1 H1B 109.5 . .
C1 N1 H1C 109.5 . .
H1A N1 H1C 109.5 . .
H1B N1 H1C 109.5 . .
Pb1 I2 Pb1 160.984(18) 3_455 .
I1 Pb1 I1 180.000(17) . 5
I1 Pb1 I2 88.951(13) . 3
I1 Pb1 I2 91.049(13) 5 3
I1 Pb1 I2 91.049(13) . 7
I1 Pb1 I2 88.951(13) 5 7
I2 Pb1 I2 180.000(11) 3 7
I1 Pb1 I2 95.132(13) . 5
I1 Pb1 I2 84.868(13) 5 5
I2 Pb1 I2 87.398(4) 3 5
I2 Pb1 I2 92.602(4) 7 5
I1 Pb1 I2 84.868(13) . .
I1 Pb1 I2 95.132(13) 5 .
I2 Pb1 I2 92.602(4) 3 .
I2 Pb1 I2 87.398(4) 7 .
I2 Pb1 I2 180.00(2) 5 .

loop_
_geom_bond_atom_site_label_1
_geom_bond_atom_site_label_2
_geom_bond_distance
_geom_bond_site_symmetry_2
C1 C2 1.494(7) .
C1 N1 1.511(11) .
C1 H1D 0.99 .
C1 H1E 0.99 .
C2 C3 1.510(7) .
C2 H2A 0.99 .
C2 H2B 0.99 .
C3 C4 1.512(7) .
C3 H3A 0.99 .
C3 H3B 0.99 .
C4 C5 1.526(7) .
C4 H4A 0.99 .
C4 H4B 0.99 .
C5 C6 1.512(7) .
C5 H5A 0.99 .
C5 H5B 0.99 .
C6 I3 2.198(9) .
C6 H6A 0.99 .
C6 H6B 0.99 .
N1 H1A 0.91 .
N1 H1B 0.91 .
N1 H1C 0.91 .
I1 Pb1 3.1724(5) .
I2 Pb1 3.2317(5) 3_455
I2 Pb1 3.2480(4) .
Pb1 I1 3.1724(5) 5
Pb1 I2 3.2317(5) 3
Pb1 I2 3.2317(5) 7
Pb1 I2 3.2480(4) 5

loop_
_geom_hbond_atom_site_label_D
_geom_hbond_atom_site_label_H
_geom_hbond_atom_site_label_A
_geom_hbond_distance_DH
_geom_hbond_distance_HA
_geom_hbond_distance_DA
_geom_hbond_angle_DHA
_geom_hbond_site_symmetry_A
N1 H1A I2 0.91 2.87 3.718(7) 156 7_565
N1 H1B I1 0.91 2.78 3.532(7) 141 3
N1 H1C I1 0.91 2.84 3.656(7) 150 5_565

loop_
_geom_torsion_atom_site_label_1
_geom_torsion_atom_site_label_2
_geom_torsion_atom_site_label_3
_geom_torsion_atom_site_label_4
_geom_torsion
_geom_torsion_site_symmetry_1
_geom_torsion_site_symmetry_4
N1 C1 C2 C3 175.7(8) . .
C1 C2 C3 C4 67.2(11) . .
C2 C3 C4 C5 178.9(7) . .
C3 C4 C5 C6 175.0(8) . .
C4 C5 C6 I3 69.7(9) . .
Pb1 I2 Pb1 I1 -66.38(6) 3_455 .
Pb1 I2 Pb1 I1 113.62(6) 3_455 5
Pb1 I2 Pb1 I2 22.33(5) 3_455 3
Pb1 I2 Pb1 I2 -157.67(5) 3_455 7
